data_7242712
loop_
_publ_author_name
'Miao, Le-Ping'
'Qi, Qi'
'Han, Xiang-Bin'
'Zhang, Wen'

_publ_section_title
;
 DCM self-trapping by the host deformation in flexible host--guest
 molecules
;
_journal_issue 23
_journal_name_full CrystEngComm
_journal_page_first 4136
_journal_page_last 4142
_journal_paper_doi 10.1039/D1CE00301A
_journal_volume 23
_journal_year 2021
_chemical_absolute_configuration ad
_chemical_formula_moiety 'C36 H27 Ir N3 O2'
_chemical_formula_sum 'C36 H27 Ir N3 O2'
_chemical_formula_weight 725.80
_chemical_properties_physical Light-sensitive,Photo-sensitive
_space_group_crystal_system monoclinic
_space_group_IT_number 4
_space_group_name_Hall 'P 2yb'
_space_group_name_H-M_alt 'P 1 21 1'
_atom_sites_solution_hydrogens geom
_audit_block_doi 10.5517/ccdc.csd.cc26wtc9
_audit_creation_date 2020-11-08
_audit_creation_method
;
Olex2 1.3
(compiled 2020.02.04 svn.rd84adfe8 for OlexSys, GUI svn.r6032)
;
_audit_update_record
;
2020-12-26 deposited with the CCDC.	2021-04-23 downloaded from the CCDC.
;
_cell_angle_alpha 90
_cell_angle_beta 91.163(2)
_cell_angle_gamma 90
_cell_formula_units_Z 4
_cell_length_a 10.5542(2)
_cell_length_b 17.6038(4)
_cell_length_c 16.6076(3)
_cell_measurement_reflns_used 6448
_cell_measurement_temperature 298
_cell_measurement_theta_max 28.6610
_cell_measurement_theta_min 3.6550
_cell_volume 3084.96(11)
_computing_molecular_graphics 'Olex2 1.3 (Dolomanov et al., 2009)'
_computing_publication_material 'Olex2 1.3 (Dolomanov et al., 2009)'
_computing_structure_refinement 'XL  (Sheldrick, 2008)'
_diffrn_ambient_temperature 298
_diffrn_measured_fraction_theta_full 0.998
_diffrn_measured_fraction_theta_max 0.857
_diffrn_measurement_device_type 'multiwire proportional'
_diffrn_measurement_method 'phi and omega scans'
_diffrn_radiation_monochromator graphite
_diffrn_radiation_type MoK\a
_diffrn_radiation_wavelength 0.71073
_diffrn_reflns_av_R_equivalents 0.0248
_diffrn_reflns_av_unetI/netI 0.0384
_diffrn_reflns_Laue_measured_fraction_full 0.998
_diffrn_reflns_Laue_measured_fraction_max 0.857
_diffrn_reflns_limit_h_max 7
_diffrn_reflns_limit_h_min -14
_diffrn_reflns_limit_k_max 10
_diffrn_reflns_limit_k_min -23
_diffrn_reflns_limit_l_max 20
_diffrn_reflns_limit_l_min -20
_diffrn_reflns_number 12320
_diffrn_reflns_point_group_measured_fraction_full 0.998
_diffrn_reflns_point_group_measured_fraction_max 0.856
_diffrn_reflns_theta_full 25.242
_diffrn_reflns_theta_max 28.887
_diffrn_reflns_theta_min 3.091
_exptl_absorpt_coefficient_mu 4.364
_exptl_absorpt_correction_T_max 1.00000
_exptl_absorpt_correction_T_min 0.72304
_exptl_absorpt_correction_type multi-scan
_exptl_crystal_colour 'metallic reddish red'
_exptl_crystal_colour_lustre metallic
_exptl_crystal_colour_modifier reddish
_exptl_crystal_colour_primary red
_exptl_crystal_density_diffrn 1.563
_exptl_crystal_description block
_exptl_crystal_F_000 1428
_exptl_crystal_size_max 0.2
_exptl_crystal_size_mid 0.2
_exptl_crystal_size_min 0.1
_refine_diff_density_max 2.282
_refine_diff_density_min -1.110
_refine_diff_density_rms 0.136
_refine_ls_abs_structure_details
;
 Refined as an inversion twin.
;
_refine_ls_abs_structure_Flack 0.024(14)
_refine_ls_extinction_method none
_refine_ls_goodness_of_fit_ref 1.090
_refine_ls_hydrogen_treatment constr
_refine_ls_matrix_type full
_refine_ls_number_parameters 758
_refine_ls_number_reflns 8812
_refine_ls_number_restraints 43
_refine_ls_restrained_S_all 1.099
_refine_ls_R_factor_all 0.0348
_refine_ls_R_factor_gt 0.0334
_refine_ls_shift/su_max 0.002
_refine_ls_shift/su_mean 0.000
_refine_ls_structure_factor_coef Fsqd
_refine_ls_weighting_details 'w=1/[\s^2^(Fo^2^)+(0.0571P)^2^+3.9122P] where P=(Fo^2^+2Fc^2^)/3'
_refine_ls_weighting_scheme calc
_refine_ls_wR_factor_gt 0.0940
_refine_ls_wR_factor_ref 0.0951
_reflns_Friedel_coverage 0.937
_reflns_Friedel_fraction_full 0.999
_reflns_Friedel_fraction_max 0.855
_reflns_number_gt 8545
_reflns_number_total 8812
_reflns_threshold_expression 'I > 2\s(I)'
_cod_data_source_file d1ce00301a2.cif
_cod_data_source_block a_sq_d
_cod_depositor_comments
;
Adding full bibliography for 7242699--7242712.cif.

2024-09-02
Z value and formula fixed to values more according to usual
chemical conventions.                 miguel
;
_cod_original_formula_sum 'C72 H54 Ir2 N6 O4'
_cod_original_formula_weight 1451.61
_cod_original_formula_moiety 'C36 H27 Ir N3 O2, C36 H26 Ir N3 O2'
_cod_original_formula_units_Z 2
_cod_database_code 7242712
_shelx_shelxl_version_number 2014/7
_shelx_space_group_comment
;
The symmetry employed for this shelxl refinement is uniquely defined
by the following loop, which should always be used as a source of
symmetry information in preference to the above space-group names.
They are only intended as comments.
;
_shelx_estimated_absorpt_t_max 1.00000
_shelx_estimated_absorpt_t_min 0.72304
_olex2_refinement_description
;
1. Twinned data refinement
 Scales: 0.976(14)
 0.024(14)
2. Fixed Uiso
 At 1.2 times of:
  All C(H) groups, All C(H,H) groups
3. Uiso/Uaniso restraints and constraints
Uanis(C69) \\sim Ueq, Uanis(C70) \\sim Ueq, Uanis(C71) \\sim Ueq, Uanis(C41)
\\sim Ueq, Uanis(C44) \\sim Ueq, Uanis(C45) \\sim Ueq, Uanis(C47) \\sim Ueq:
with sigma of 0.01 and sigma for terminal atoms of 0.005
4.a Ternary CH refined with riding coordinates:
 C32(H32), C68(H68)
4.b Secondary CH2 refined with riding coordinates:
 C33(H33A,H33B), C34(H34A,H34B), C35(H35A,H35B), C69(H69A,H69B)
4.c Aromatic/amide H refined with riding coordinates:
 C2(H2), C3(H3), C4(H4), C5(H5), C8(H8), C9(H9), C11(H11), C12(H12), C13(H13),
 C17(H17), C18(H18), C19(H19), C20(H20), C23(H23), C24(H24), C26(H26), C27(H27),
  C28(H28), C29(H29), C36(H36), C38(H38), C39(H39), C40(H40), C41(H41),
 C44(H44), C45(H45), C47(H47), C48(H48), C49(H49), C50(H50), C53(H53), C54(H54),
  C55(H55), C56(H56), C59(H59), C60(H60), C62(H62), C63(H63), C64(H64),
 C65(H65), C70(H70), C71(H71), C72(H72)
;
_olex2_submission_special_instructions 'No special instructions were received'

loop_
_space_group_symop_operation_xyz
'x, y, z'
'-x, y+1/2, -z'

loop_
_atom_site_label
_atom_site_type_symbol
_atom_site_fract_x
_atom_site_fract_y
_atom_site_fract_z
_atom_site_U_iso_or_equiv
_atom_site_adp_type
_atom_site_occupancy
_atom_site_site_symmetry_order
_atom_site_calc_flag
_atom_site_refinement_flags_posn
_atom_site_refinement_flags_adp
_atom_site_refinement_flags_occupancy
_atom_site_disorder_assembly
_atom_site_disorder_group
Ir1 Ir -0.92303(3) 0.03011(2) -0.48856(2) 0.02476(8) Uani 1 1 d . . . . .
O1 O -0.8056(6) 0.0946(4) -0.4062(4) 0.0326(14) Uani 1 1 d . . . . .
O2 O -0.7980(10) 0.1853(6) -0.3130(6) 0.073(3) Uani 1 1 d . . . . .
N1 N -0.9161(6) -0.0488(5) -0.3952(4) 0.0266(15) Uani 1 1 d . . . . .
N2 N -0.9193(7) 0.0981(4) -0.5901(4) 0.0266(15) Uani 1 1 d . . . . .
N3 N -1.0495(7) 0.1168(5) -0.4427(5) 0.0338(18) Uani 1 1 d . . . . .
C1 C -0.7806(8) -0.0356(5) -0.5239(5) 0.0267(18) Uani 1 1 d . . . . .
C2 C -0.7112(9) -0.0306(6) -0.5948(6) 0.035(2) Uani 1 1 d . . . . .
H2 H -0.7400 0.0021 -0.6352 0.042 Uiso 1 1 calc R U . . .
C3 C -0.6025(8) -0.0716(7) -0.6074(6) 0.041(2) Uani 1 1 d . . . . .
H3 H -0.5584 -0.0662 -0.6550 0.049 Uiso 1 1 calc R U . . .
C4 C -0.5593(9) -0.1216(7) -0.5476(7) 0.044(3) Uani 1 1 d . . . . .
H4 H -0.4859 -0.1497 -0.5554 0.053 Uiso 1 1 calc R U . . .
C5 C -0.6245(9) -0.1297(6) -0.4773(6) 0.035(2) Uani 1 1 d . . . . .
H5 H -0.5956 -0.1631 -0.4376 0.042 Uiso 1 1 calc R U . . .
C6 C -0.7361(8) -0.0866(5) -0.4660(5) 0.0271(18) Uani 1 1 d . . . . .
C7 C -0.8135(8) -0.0934(5) -0.3950(5) 0.0274(18) Uani 1 1 d . . . . .
C8 C -0.7827(9) -0.1420(6) -0.3298(6) 0.034(2) Uani 1 1 d . . . . .
H8 H -0.7113 -0.1729 -0.3319 0.041 Uiso 1 1 calc R U . . .
C9 C -0.8572(9) -0.1437(6) -0.2641(6) 0.035(2) Uani 1 1 d . . . . .
H9 H -0.8364 -0.1749 -0.2206 0.042 Uiso 1 1 calc R U . . .
C10 C -0.9649(9) -0.0983(6) -0.2625(5) 0.031(2) Uani 1 1 d . . . . .
C11 C -1.0460(10) -0.0969(6) -0.1944(6) 0.043(2) Uani 1 1 d . . . . .
H11 H -1.0213 -0.1226 -0.1477 0.052 Uiso 1 1 calc R U . . .
C12 C -1.1599(12) -0.0584(7) -0.1965(7) 0.052(3) Uani 1 1 d . . . . .
H12 H -1.2128 -0.0587 -0.1523 0.062 Uiso 1 1 calc R U . . .
C13 C -1.1928(10) -0.0201(7) -0.2648(7) 0.047(3) Uani 1 1 d . . . . .
H13 H -1.2699 0.0055 -0.2662 0.056 Uiso 1 1 calc R U . . .
C14 C -1.1178(9) -0.0168(6) -0.3332(6) 0.038(2) Uani 1 1 d . . . . .
C15 C -0.9992(8) -0.0537(5) -0.3316(5) 0.0278(18) Uani 1 1 d . . . . .
C16 C -1.0489(8) -0.0246(5) -0.5579(6) 0.0285(18) Uani 1 1 d . . . . .
C17 C -1.1116(9) -0.0901(7) -0.5395(7) 0.040(2) Uani 1 1 d . . . . .
H17 H -1.0925 -0.1153 -0.4916 0.048 Uiso 1 1 calc R U . . .
C18 C -1.2023(10) -0.1188(7) -0.5911(8) 0.054(3) Uani 1 1 d . . . . .
H18 H -1.2419 -0.1645 -0.5787 0.065 Uiso 1 1 calc R U . . .
C19 C -1.2374(10) -0.0797(8) -0.6642(7) 0.050(3) Uani 1 1 d . . . . .
H19 H -1.3005 -0.0989 -0.6984 0.060 Uiso 1 1 calc R U . . .
C20 C -1.1781(9) -0.0162(7) -0.6814(6) 0.042(3) Uani 1 1 d . . . . .
H20 H -1.1993 0.0094 -0.7288 0.051 Uiso 1 1 calc R U . . .
C21 C -1.0834(8) 0.0137(6) -0.6298(5) 0.033(2) Uani 1 1 d . . . . .
C22 C -1.0113(8) 0.0818(6) -0.6459(5) 0.0291(18) Uani 1 1 d . . . . .
C23 C -1.0296(9) 0.1286(7) -0.7148(6) 0.041(2) Uani 1 1 d . . . . .
H23 H -1.0923 0.1161 -0.7527 0.049 Uiso 1 1 calc R U . . .
C24 C -0.9603(10) 0.1886(7) -0.7259(6) 0.042(3) Uani 1 1 d . . . . .
H24 H -0.9768 0.2199 -0.7700 0.050 Uiso 1 1 calc R U . . .
C25 C -0.8593(9) 0.2068(6) -0.6710(6) 0.038(2) Uani 1 1 d . . . . .
C26 C -0.7744(12) 0.2694(7) -0.6820(8) 0.050(3) Uani 1 1 d . . . . .
H26 H -0.7894 0.3036 -0.7238 0.061 Uiso 1 1 calc R U . . .
C27 C -0.6706(13) 0.2792(7) -0.6311(8) 0.059(3) Uani 1 1 d . . . . .
H27 H -0.6149 0.3194 -0.6389 0.070 Uiso 1 1 calc R U . . .
C28 C -0.6504(10) 0.2287(8) -0.5685(7) 0.050(3) Uani 1 1 d . . . . .
H28 H -0.5802 0.2356 -0.5345 0.060 Uiso 1 1 calc R U . . .
C29 C -0.7293(10) 0.1696(6) -0.5549(6) 0.038(2) Uani 1 1 d . . . . .
H29 H -0.7112 0.1360 -0.5129 0.045 Uiso 1 1 calc R U . . .
C30 C -0.8398(8) 0.1583(5) -0.6041(6) 0.0284(18) Uani 1 1 d . . . . .
C31 C -0.8575(11) 0.1462(6) -0.3642(7) 0.044(3) Uani 1 1 d . . . . .
C32 C -1.0007(12) 0.1561(7) -0.3710(7) 0.052(3) Uani 1 1 d . . . . .
H32 H -1.0382 0.1322 -0.3238 0.063 Uiso 1 1 calc R U . . .
C33 C -1.0363(15) 0.2390(8) -0.3706(12) 0.081(5) Uani 1 1 d . . . . .
H33A H -0.9919 0.2655 -0.4128 0.097 Uiso 1 1 calc R U . . .
H33B H -1.0116 0.2616 -0.3194 0.097 Uiso 1 1 calc R U . . .
C34 C -1.1825(16) 0.2472(9) -0.3845(10) 0.080(5) Uani 1 1 d . . . . .
H34A H -1.2269 0.2222 -0.3414 0.096 Uiso 1 1 calc R U . . .
H34B H -1.2059 0.3005 -0.3847 0.096 Uiso 1 1 calc R U . . .
C35 C -1.2182(16) 0.2122(11) -0.4627(10) 0.083(6) Uani 1 1 d . . . . .
H35A H -1.3079 0.2001 -0.4628 0.099 Uiso 1 1 calc R U . . .
H35B H -1.2045 0.2488 -0.5053 0.099 Uiso 1 1 calc R U . . .
C36 C -1.1462(11) 0.1423(7) -0.4803(7) 0.048(3) Uani 1 1 d . . . . .
H36 H -1.1751 0.1137 -0.5241 0.058 Uiso 1 1 calc R U . . .
Ir2 Ir -1.40070(3) 0.33093(2) -0.94862(2) 0.03095(10) Uani 1 1 d . . . . .
O3 O -1.2262(6) 0.2797(4) -0.9041(4) 0.0325(14) Uani 1 1 d . . . . .
O4 O -1.0768(9) 0.1919(9) -0.9238(7) 0.096(4) Uani 1 1 d . . . . .
N4 N -1.5380(8) 0.2621(7) -0.8997(6) 0.048(3) Uani 1 1 d . . . . .
N5 N -1.2762(8) 0.4128(5) -0.9922(5) 0.0353(18) Uani 1 1 d . . . . .
N6 N -1.3707(9) 0.2350(6) -1.0274(5) 0.044(2) Uani 1 1 d . . . . .
C37 C -1.5533(11) 0.3742(10) -1.0015(7) 0.061(4) Uani 1 1 d . . . . .
C38 C -1.5603(17) 0.4369(11) -1.0535(8) 0.080(5) Uani 1 1 d . . . . .
H38 H -1.4878 0.4657 -1.0616 0.096 Uiso 1 1 calc R U . . .
C39 C -1.672(2) 0.4572(16) -1.0934(12) 0.119(9) Uani 1 1 d . . . . .
H39 H -1.6740 0.4965 -1.1307 0.143 Uiso 1 1 calc R U . . .
C40 C -1.786(2) 0.4145(19) -1.0744(14) 0.129(10) Uani 1 1 d . . . . .
H40 H -1.8628 0.4278 -1.0990 0.155 Uiso 1 1 calc R U . . .
C41 C -1.7818(16) 0.3608(14) -1.0261(11) 0.090(5) Uani 1 1 d . U . . .
H41 H -1.8572 0.3367 -1.0132 0.108 Uiso 1 1 calc R U . . .
C42 C -1.6654(10) 0.3341(14) -0.9890(9) 0.084(6) Uani 1 1 d . . . . .
C43 C -1.6531(11) 0.2713(13) -0.9347(8) 0.080(6) Uani 1 1 d . . . . .
C44 C -1.7545(15) 0.2139(12) -0.9146(11) 0.086(5) Uani 1 1 d . U . . .
H44 H -1.8344 0.2177 -0.9390 0.103 Uiso 1 1 calc R U . . .
C45 C -1.7314(16) 0.1602(12) -0.8644(11) 0.083(5) Uani 1 1 d . U . . .
H45 H -1.7936 0.1241 -0.8550 0.100 Uiso 1 1 calc R U . . .
C46 C -1.6144(15) 0.1547(10) -0.8233(10) 0.080(5) Uani 1 1 d . . . . .
C47 C -1.583(2) 0.0999(12) -0.7607(12) 0.095(6) Uani 1 1 d . U . . .
H47 H -1.6401 0.0604 -0.7538 0.114 Uiso 1 1 calc R U . . .
C48 C -1.4851(19) 0.1001(9) -0.7138(13) 0.090(6) Uani 1 1 d . . . . .
H48 H -1.4762 0.0665 -0.6708 0.108 Uiso 1 1 calc R U . . .
C49 C -1.3923(18) 0.1542(9) -0.7312(11) 0.076(5) Uani 1 1 d . . . . .
H49 H -1.3177 0.1556 -0.7005 0.091 Uiso 1 1 calc R U . . .
C50 C -1.4102(12) 0.2056(7) -0.7935(7) 0.052(3) Uani 1 1 d . . . . .
H50 H -1.3465 0.2404 -0.8042 0.063 Uiso 1 1 calc R U . . .
C51 C -1.5207(12) 0.2065(8) -0.8405(8) 0.053(3) Uani 1 1 d . . . . .
C52 C -1.4072(8) 0.4074(6) -0.8598(6) 0.032(2) Uani 1 1 d . . . . .
C53 C -1.4847(9) 0.4066(7) -0.7928(6) 0.040(2) Uani 1 1 d . . . . .
H53 H -1.5482 0.3702 -0.7897 0.049 Uiso 1 1 calc R U . . .
C54 C -1.4695(10) 0.4588(7) -0.7308(7) 0.047(3) Uani 1 1 d . . . . .
H54 H -1.5226 0.4573 -0.6868 0.056 Uiso 1 1 calc R U . . .
C55 C -1.3758(12) 0.5127(7) -0.7347(7) 0.055(4) Uani 1 1 d . . . . .
H55 H -1.3643 0.5469 -0.6925 0.066 Uiso 1 1 calc R U . . .
C56 C -1.2983(11) 0.5166(7) -0.8009(6) 0.048(3) Uani 1 1 d . . . . .
H56 H -1.2360 0.5538 -0.8041 0.057 Uiso 1 1 calc R U . . .
C57 C -1.3155(10) 0.4636(6) -0.8625(6) 0.037(2) Uani 1 1 d . . . . .
C58 C -1.2406(10) 0.4646(6) -0.9376(6) 0.039(2) Uani 1 1 d . . . . .
C59 C -1.1465(11) 0.5189(7) -0.9545(7) 0.051(3) Uani 1 1 d . . . . .
H59 H -1.1230 0.5540 -0.9151 0.061 Uiso 1 1 calc R U . . .
C60 C -1.0907(11) 0.5209(10) -1.0256(8) 0.063(4) Uani 1 1 d . . . . .
H60 H -1.0260 0.5554 -1.0353 0.075 Uiso 1 1 calc R U . . .
C61 C -1.1321(11) 0.4690(8) -1.0866(8) 0.054(3) Uani 1 1 d . . . . .
C62 C -1.0797(11) 0.4679(10) -1.1661(8) 0.065(4) Uani 1 1 d . . . . .
H62 H -1.0126 0.5000 -1.1781 0.078 Uiso 1 1 calc R U . . .
C63 C -1.1262(15) 0.4216(10) -1.2223(8) 0.070(4) Uani 1 1 d . . . . .
H63 H -1.0919 0.4222 -1.2734 0.084 Uiso 1 1 calc R U . . .
C64 C -1.2245(15) 0.3727(10) -1.2063(7) 0.068(4) Uani 1 1 d . . . . .
H64 H -1.2567 0.3415 -1.2470 0.082 Uiso 1 1 calc R U . . .
C65 C -1.2747(15) 0.3696(9) -1.1316(7) 0.061(4) Uani 1 1 d . . . . .
H65 H -1.3415 0.3366 -1.1217 0.073 Uiso 1 1 calc R U . . .
C66 C -1.2269(11) 0.4157(7) -1.0695(7) 0.045(3) Uani 1 1 d . . . . .
C67 C -1.1756(11) 0.2273(8) -0.9454(7) 0.050(3) Uani 1 1 d . . . . .
C68 C -1.2421(17) 0.2051(10) -1.0244(10) 0.083(5) Uani 1 1 d . . . . .
H68 H -1.1959 0.2297 -1.0678 0.100 Uiso 1 1 calc R U . . .
C69 C -1.241(3) 0.1246(18) -1.0407(17) 0.143(9) Uani 1 1 d . U . . .
H69A H -1.2587 0.0982 -0.9909 0.172 Uiso 1 1 calc R U . . .
H69B H -1.1564 0.1105 -1.0563 0.172 Uiso 1 1 calc R U . . .
C70 C -1.338(3) 0.0939(16) -1.1083(15) 0.129(8) Uani 1 1 d . U . . .
H70 H -1.3188 0.0553 -1.1441 0.155 Uiso 1 1 calc R U . . .
C71 C -1.452(2) 0.1302(16) -1.1081(15) 0.122(7) Uani 1 1 d . U . . .
H71 H -1.5231 0.1089 -1.1334 0.147 Uiso 1 1 calc R U . . .
C72 C -1.4598(15) 0.2014(9) -1.0683(8) 0.067(4) Uani 1 1 d . . . . .
H72 H -1.5372 0.2265 -1.0721 0.081 Uiso 1 1 calc R U . . .

loop_
_atom_site_aniso_label
_atom_site_aniso_U_11
_atom_site_aniso_U_22
_atom_site_aniso_U_33
_atom_site_aniso_U_23
_atom_site_aniso_U_13
_atom_site_aniso_U_12
Ir1 0.02445(15) 0.02387(15) 0.02589(15) 0.00154(14) -0.00125(10) 0.00190(14)
O1 0.035(3) 0.031(3) 0.032(3) 0.002(3) -0.007(3) -0.009(3)
O2 0.083(7) 0.058(6) 0.076(7) -0.032(6) -0.026(5) 0.007(5)
N1 0.024(3) 0.028(4) 0.028(4) 0.002(3) 0.002(3) -0.003(3)
N2 0.027(3) 0.026(4) 0.026(3) 0.000(3) -0.001(3) 0.005(3)
N3 0.037(4) 0.033(4) 0.031(4) 0.001(4) 0.004(3) 0.009(4)
C1 0.024(4) 0.028(4) 0.028(4) 0.003(4) -0.001(3) -0.003(3)
C2 0.044(5) 0.026(5) 0.035(5) 0.006(4) 0.006(4) 0.006(4)
C3 0.028(4) 0.050(6) 0.046(5) 0.006(5) 0.017(4) 0.002(5)
C4 0.026(4) 0.042(6) 0.064(7) 0.004(6) 0.013(4) 0.003(4)
C5 0.031(4) 0.032(5) 0.042(5) 0.001(4) -0.001(4) 0.005(4)
C6 0.026(4) 0.020(4) 0.035(5) -0.002(4) -0.002(3) 0.001(3)
C7 0.024(4) 0.027(5) 0.031(4) 0.002(4) -0.004(3) -0.006(3)
C8 0.033(5) 0.030(5) 0.039(5) 0.007(4) -0.005(4) 0.004(4)
C9 0.033(5) 0.038(5) 0.035(5) 0.005(4) -0.008(4) -0.003(4)
C10 0.038(5) 0.033(5) 0.023(4) 0.005(4) -0.005(3) -0.010(4)
C11 0.051(6) 0.040(6) 0.038(5) -0.001(5) 0.001(4) -0.010(5)
C12 0.073(8) 0.046(7) 0.037(5) -0.007(5) 0.019(5) -0.008(6)
C13 0.038(5) 0.046(6) 0.058(6) 0.005(5) 0.013(5) 0.000(5)
C14 0.034(5) 0.038(5) 0.043(5) 0.004(5) 0.005(4) 0.001(4)
C15 0.027(4) 0.027(4) 0.029(4) -0.002(4) 0.003(3) -0.003(4)
C16 0.022(4) 0.028(4) 0.035(5) 0.000(4) -0.002(3) -0.004(3)
C17 0.037(5) 0.039(6) 0.044(6) -0.003(5) 0.002(4) -0.004(4)
C18 0.039(6) 0.047(7) 0.076(8) -0.006(6) 0.000(5) -0.014(5)
C19 0.041(5) 0.053(7) 0.057(7) -0.011(6) -0.010(5) -0.008(5)
C20 0.033(5) 0.057(7) 0.037(5) -0.006(5) -0.008(4) -0.001(5)
C21 0.026(4) 0.040(6) 0.033(4) -0.007(4) 0.000(3) 0.007(4)
C22 0.028(4) 0.035(5) 0.025(4) 0.002(4) 0.003(3) 0.008(4)
C23 0.038(5) 0.054(6) 0.031(5) 0.001(5) -0.007(4) 0.015(5)
C24 0.038(5) 0.053(7) 0.035(5) 0.018(5) 0.002(4) 0.004(5)
C25 0.042(5) 0.035(5) 0.036(5) 0.008(4) -0.002(4) 0.006(4)
C26 0.062(7) 0.035(6) 0.054(7) 0.017(5) -0.003(5) -0.010(5)
C27 0.074(8) 0.037(6) 0.064(8) 0.017(6) -0.008(6) -0.020(6)
C28 0.043(5) 0.046(6) 0.061(7) 0.003(6) -0.004(5) -0.015(5)
C29 0.045(5) 0.035(5) 0.034(5) 0.002(4) -0.005(4) -0.008(4)
C30 0.032(4) 0.023(4) 0.030(4) 0.000(4) -0.001(3) 0.001(4)
C31 0.052(6) 0.028(5) 0.051(6) -0.002(5) -0.014(5) 0.000(5)
C32 0.065(7) 0.047(7) 0.044(6) -0.008(6) 0.000(5) 0.010(6)
C33 0.090(10) 0.033(7) 0.118(13) -0.029(8) -0.029(9) 0.015(7)
C34 0.095(11) 0.056(9) 0.088(11) -0.021(8) -0.008(9) 0.036(8)
C35 0.082(10) 0.092(13) 0.074(10) -0.024(9) -0.015(8) 0.053(10)
C36 0.051(6) 0.049(7) 0.045(6) -0.006(5) -0.002(5) 0.017(5)
Ir2 0.02797(16) 0.0389(2) 0.02585(16) -0.00717(16) -0.00285(11) 0.00052(15)
O3 0.031(3) 0.035(4) 0.032(3) -0.001(3) 0.002(2) 0.001(3)
O4 0.052(5) 0.149(12) 0.087(7) -0.039(8) -0.003(5) 0.053(7)
N4 0.032(4) 0.070(7) 0.041(5) -0.028(5) 0.005(4) -0.010(4)
N5 0.040(4) 0.034(4) 0.032(4) 0.007(4) 0.002(3) 0.005(4)
N6 0.051(5) 0.050(6) 0.031(4) -0.010(4) -0.005(4) 0.002(5)
C37 0.046(6) 0.101(12) 0.034(5) -0.022(7) -0.011(5) 0.023(7)
C38 0.091(11) 0.093(13) 0.056(8) -0.004(8) -0.027(7) 0.050(11)
C39 0.125(17) 0.15(2) 0.085(13) 0.009(14) -0.032(12) 0.068(17)
C40 0.095(15) 0.19(3) 0.103(15) -0.003(18) -0.034(12) 0.065(18)
C41 0.064(7) 0.126(11) 0.079(8) 0.003(8) -0.006(7) 0.005(8)
C42 0.029(5) 0.161(18) 0.060(8) -0.055(12) -0.013(5) 0.019(9)
C43 0.031(5) 0.163(19) 0.045(7) -0.046(10) 0.011(5) -0.026(8)
C44 0.062(7) 0.108(10) 0.086(8) -0.037(8) 0.000(6) -0.019(7)
C45 0.072(8) 0.096(9) 0.083(8) -0.023(8) 0.022(7) -0.038(7)
C46 0.085(10) 0.077(10) 0.080(10) -0.044(9) 0.046(8) -0.046(9)
C47 0.115(10) 0.076(9) 0.095(9) 0.008(8) 0.043(8) -0.028(8)
C48 0.107(13) 0.055(9) 0.112(14) 0.028(10) 0.056(12) -0.009(9)
C49 0.099(12) 0.046(8) 0.084(11) 0.015(8) 0.030(9) -0.008(8)
C50 0.061(7) 0.047(7) 0.050(6) -0.001(6) 0.022(5) -0.011(6)
C51 0.058(7) 0.053(7) 0.049(6) -0.025(6) 0.026(5) -0.024(6)
C52 0.029(4) 0.036(5) 0.032(4) -0.006(4) -0.007(3) 0.010(4)
C53 0.033(5) 0.053(7) 0.035(5) -0.009(5) -0.004(4) 0.015(5)
C54 0.034(5) 0.057(7) 0.050(6) -0.012(6) -0.005(4) 0.015(5)
C55 0.060(7) 0.054(8) 0.051(6) -0.020(6) -0.022(5) 0.030(6)
C56 0.053(6) 0.040(7) 0.049(6) -0.013(5) -0.021(5) 0.014(5)
C57 0.045(5) 0.030(5) 0.037(5) -0.006(4) -0.013(4) 0.011(4)
C58 0.042(5) 0.028(5) 0.045(6) 0.009(4) -0.012(4) 0.000(4)
C59 0.059(6) 0.040(6) 0.054(6) 0.011(6) -0.011(5) -0.011(6)
C60 0.045(6) 0.066(9) 0.076(8) 0.031(9) -0.012(5) -0.012(7)
C61 0.047(6) 0.059(8) 0.056(7) 0.024(7) -0.008(5) 0.002(6)
C62 0.042(6) 0.091(11) 0.063(8) 0.046(8) 0.010(5) 0.020(7)
C63 0.084(9) 0.081(10) 0.044(7) 0.020(8) 0.020(7) 0.014(9)
C64 0.091(10) 0.080(10) 0.034(6) -0.006(7) 0.017(6) 0.005(8)
C65 0.092(10) 0.061(8) 0.030(5) 0.005(6) 0.009(6) -0.006(8)
C66 0.053(6) 0.045(6) 0.039(5) 0.006(5) 0.007(4) 0.012(5)
C67 0.056(7) 0.049(6) 0.046(6) -0.010(6) 0.004(5) 0.000(6)
C68 0.108(12) 0.067(10) 0.073(10) -0.031(8) -0.030(9) 0.047(9)
C69 0.151(12) 0.129(12) 0.149(13) -0.030(10) -0.015(10) 0.036(10)
C70 0.140(12) 0.124(12) 0.123(11) -0.048(10) -0.016(9) 0.012(10)
C71 0.123(11) 0.112(11) 0.130(11) -0.044(10) -0.022(9) -0.006(9)
C72 0.088(10) 0.064(9) 0.049(7) -0.020(7) -0.010(7) -0.012(8)

loop_
_atom_type_symbol
_atom_type_description
_atom_type_scat_dispersion_real
_atom_type_scat_dispersion_imag
_atom_type_scat_source
C C 0.0033 0.0016 'International Tables Vol C Tables 4.2.6.8 and 6.1.1.4'
H H 0.0000 0.0000 'International Tables Vol C Tables 4.2.6.8 and 6.1.1.4'
Ir Ir -1.4442 7.9887 'International Tables Vol C Tables 4.2.6.8 and 6.1.1.4'
N N 0.0061 0.0033 'International Tables Vol C Tables 4.2.6.8 and 6.1.1.4'
O O 0.0106 0.0060 'International Tables Vol C Tables 4.2.6.8 and 6.1.1.4'

loop_
_citation_id
_citation_doi
_citation_year
1 10.1021/acs.inorgchem.1c00387 2021

loop_
_geom_angle_atom_site_label_1
_geom_angle_atom_site_label_2
_geom_angle_atom_site_label_3
_geom_angle
_geom_angle_site_symmetry_1
_geom_angle_site_symmetry_3
_geom_angle_publ_flag
O1 Ir1 N3 75.9(3) . . ?
N1 Ir1 O1 82.4(3) . . ?
N1 Ir1 N3 102.7(3) . . ?
N2 Ir1 O1 101.1(3) . . ?
N2 Ir1 N1 172.8(3) . . ?
N2 Ir1 N3 84.4(3) . . ?
C1 Ir1 O1 93.8(3) . . ?
C1 Ir1 N1 79.5(3) . . ?
C1 Ir1 N2 93.9(3) . . ?
C1 Ir1 N3 168.9(3) . . ?
C16 Ir1 O1 173.3(3) . . ?
C16 Ir1 N1 96.9(3) . . ?
C16 Ir1 N2 80.3(3) . . ?
C16 Ir1 N3 97.8(3) . . ?
C16 Ir1 C1 92.7(4) . . ?
C31 O1 Ir1 118.4(6) . . ?
C7 N1 Ir1 114.2(6) . . ?
C7 N1 C15 119.0(8) . . ?
C15 N1 Ir1 126.4(6) . . ?
C22 N2 Ir1 114.1(6) . . ?
C22 N2 C30 118.5(8) . . ?
C30 N2 Ir1 127.3(6) . . ?
C32 N3 Ir1 114.2(7) . . ?
C36 N3 Ir1 124.7(7) . . ?
C36 N3 C32 120.0(10) . . ?
C2 C1 Ir1 128.4(7) . . ?
C6 C1 Ir1 114.7(6) . . ?
C6 C1 C2 116.5(8) . . ?
C1 C2 H2 118.4 . . ?
C3 C2 C1 123.1(9) . . ?
C3 C2 H2 118.4 . . ?
C2 C3 H3 120.5 . . ?
C2 C3 C4 118.9(9) . . ?
C4 C3 H3 120.5 . . ?
C3 C4 H4 119.7 . . ?
C5 C4 C3 120.5(9) . . ?
C5 C4 H4 119.7 . . ?
C4 C5 H5 120.4 . . ?
C4 C5 C6 119.3(9) . . ?
C6 C5 H5 120.4 . . ?
C1 C6 C5 121.7(9) . . ?
C1 C6 C7 115.2(8) . . ?
C5 C6 C7 123.1(8) . . ?
N1 C7 C6 114.7(8) . . ?
N1 C7 C8 122.1(9) . . ?
C8 C7 C6 123.2(9) . . ?
C7 C8 H8 120.0 . . ?
C9 C8 C7 120.1(9) . . ?
C9 C8 H8 120.0 . . ?
C8 C9 H9 120.3 . . ?
C8 C9 C10 119.3(9) . . ?
C10 C9 H9 120.3 . . ?
C9 C10 C11 121.7(9) . . ?
C9 C10 C15 119.6(9) . . ?
C15 C10 C11 118.6(9) . . ?
C10 C11 H11 119.2 . . ?
C12 C11 C10 121.5(10) . . ?
C12 C11 H11 119.2 . . ?
C11 C12 H12 120.9 . . ?
C13 C12 C11 118.1(10) . . ?
C13 C12 H12 120.9 . . ?
C12 C13 H13 118.0 . . ?
C12 C13 C14 124.0(11) . . ?
C14 C13 H13 118.0 . . ?
C13 C14 C15 118.9(10) . . ?
N1 C15 C10 119.3(8) . . ?
N1 C15 C14 122.2(8) . . ?
C14 C15 C10 118.5(9) . . ?
C17 C16 Ir1 126.9(8) . . ?
C17 C16 C21 118.3(9) . . ?
C21 C16 Ir1 114.5(7) . . ?
C16 C17 H17 119.7 . . ?
C16 C17 C18 120.5(11) . . ?
C18 C17 H17 119.7 . . ?
C17 C18 H18 119.4 . . ?
C17 C18 C19 121.1(11) . . ?
C19 C18 H18 119.4 . . ?
C18 C19 H19 120.8 . . ?
C20 C19 C18 118.4(10) . . ?
C20 C19 H19 120.8 . . ?
C19 C20 H20 119.3 . . ?
C19 C20 C21 121.4(11) . . ?
C21 C20 H20 119.3 . . ?
C16 C21 C22 115.1(8) . . ?
C20 C21 C16 120.3(10) . . ?
C20 C21 C22 124.6(9) . . ?
N2 C22 C21 114.8(8) . . ?
N2 C22 C23 120.7(9) . . ?
C23 C22 C21 124.5(9) . . ?
C22 C23 H23 119.4 . . ?
C24 C23 C22 121.2(9) . . ?
C24 C23 H23 119.4 . . ?
C23 C24 H24 119.8 . . ?
C23 C24 C25 120.5(10) . . ?
C25 C24 H24 119.8 . . ?
C24 C25 C26 123.5(10) . . ?
C30 C25 C24 117.6(9) . . ?
C30 C25 C26 118.9(9) . . ?
C25 C26 H26 119.7 . . ?
C27 C26 C25 120.5(10) . . ?
C27 C26 H26 119.7 . . ?
C26 C27 H27 120.4 . . ?
C28 C27 C26 119.2(10) . . ?
C28 C27 H27 120.4 . . ?
C27 C28 H28 118.8 . . ?
C29 C28 C27 122.3(10) . . ?
C29 C28 H28 118.8 . . ?
C28 C29 H29 119.7 . . ?
C28 C29 C30 120.6(10) . . ?
C30 C29 H29 119.7 . . ?
N2 C30 C25 121.3(8) . . ?
N2 C30 C29 120.3(9) . . ?
C25 C30 C29 118.2(9) . . ?
O1 C31 C32 118.4(9) . . ?
O2 C31 O1 123.2(11) . . ?
O2 C31 C32 118.1(11) . . ?
N3 C32 C31 109.8(9) . . ?
N3 C32 H32 107.9 . . ?
N3 C32 C33 112.3(11) . . ?
C31 C32 H32 107.9 . . ?
C33 C32 C31 110.9(12) . . ?
C33 C32 H32 107.9 . . ?
C32 C33 H33A 109.8 . . ?
C32 C33 H33B 109.8 . . ?
C32 C33 C34 109.5(12) . . ?
H33A C33 H33B 108.2 . . ?
C34 C33 H33A 109.8 . . ?
C34 C33 H33B 109.8 . . ?
C33 C34 H34A 109.9 . . ?
C33 C34 H34B 109.9 . . ?
H34A C34 H34B 108.3 . . ?
C35 C34 C33 109.0(13) . . ?
C35 C34 H34A 109.9 . . ?
C35 C34 H34B 109.9 . . ?
C34 C35 H35A 108.9 . . ?
C34 C35 H35B 108.9 . . ?
H35A C35 H35B 107.7 . . ?
C36 C35 C34 113.4(12) . . ?
C36 C35 H35A 108.9 . . ?
C36 C35 H35B 108.9 . . ?
N3 C36 C35 127.5(12) . . ?
N3 C36 H36 116.2 . . ?
C35 C36 H36 116.2 . . ?
N4 Ir2 O3 102.7(4) . . ?
N4 Ir2 N5 172.2(4) . . ?
N4 Ir2 N6 83.9(4) . . ?
N5 Ir2 O3 82.5(3) . . ?
N5 Ir2 N6 103.2(4) . . ?
N6 Ir2 O3 75.4(3) . . ?
C37 Ir2 O3 173.4(4) . . ?
C37 Ir2 N4 80.2(6) . . ?
C37 Ir2 N5 95.3(5) . . ?
C37 Ir2 N6 99.2(5) . . ?
C37 Ir2 C52 91.6(5) . . ?
C52 Ir2 O3 94.0(3) . . ?
C52 Ir2 N4 94.0(4) . . ?
C52 Ir2 N5 79.8(4) . . ?
C52 Ir2 N6 168.4(4) . . ?
C67 O3 Ir2 118.8(7) . . ?
C43 N4 Ir2 113.2(11) . . ?
C43 N4 C51 119.5(12) . . ?
C51 N4 Ir2 127.2(7) . . ?
C58 N5 Ir2 114.0(7) . . ?
C58 N5 C66 119.6(10) . . ?
C66 N5 Ir2 126.3(8) . . ?
C68 N6 Ir2 114.2(8) . . ?
C72 N6 Ir2 124.1(10) . . ?
C72 N6 C68 121.4(12) . . ?
C38 C37 Ir2 127.7(12) . . ?
C42 C37 Ir2 115.1(13) . . ?
C42 C37 C38 117.1(14) . . ?
C37 C38 H38 119.0 . . ?
C39 C38 C37 122(2) . . ?
C39 C38 H38 119.0 . . ?
C38 C39 H39 121.3 . . ?
C38 C39 C40 117(2) . . ?
C40 C39 H39 121.3 . . ?
C39 C40 H40 119.6 . . ?
C41 C40 C39 120.9(19) . . ?
C41 C40 H40 119.6 . . ?
C40 C41 H41 118.6 . . ?
C40 C41 C42 123(2) . . ?
C42 C41 H41 118.6 . . ?
C37 C42 C41 119(2) . . ?
C37 C42 C43 114.7(11) . . ?
C43 C42 C41 125.9(16) . . ?
N4 C43 C42 115.8(13) . . ?
N4 C43 C44 117.5(18) . . ?
C42 C43 C44 126.7(14) . . ?
C43 C44 H44 119.7 . . ?
C45 C44 C43 120.6(16) . . ?
C45 C44 H44 119.7 . . ?
C44 C45 H45 119.2 . . ?
C44 C45 C46 121.5(16) . . ?
C46 C45 H45 119.2 . . ?
C45 C46 C47 125.6(15) . . ?
C51 C46 C45 118.7(18) . . ?
C51 C46 C47 115.7(16) . . ?
C46 C47 H47 116.4 . . ?
C48 C47 C46 127.2(17) . . ?
C48 C47 H47 116.4 . . ?
C47 C48 H48 122.1 . . ?
C47 C48 C49 115.7(18) . . ?
C49 C48 H48 122.1 . . ?
C48 C49 H49 119.5 . . ?
C50 C49 C48 120.9(19) . . ?
C50 C49 H49 119.5 . . ?
C49 C50 H50 119.1 . . ?
C49 C50 C51 121.8(13) . . ?
C51 C50 H50 119.1 . . ?
C46 C51 N4 121.7(14) . . ?
C46 C51 C50 118.2(15) . . ?
C50 C51 N4 120.0(10) . . ?
C53 C52 Ir2 127.7(8) . . ?
C57 C52 Ir2 115.0(7) . . ?
C57 C52 C53 117.0(9) . . ?
C52 C53 H53 119.2 . . ?
C54 C53 C52 121.7(11) . . ?
C54 C53 H53 119.2 . . ?
C53 C54 H54 120.1 . . ?
C55 C54 C53 119.7(11) . . ?
C55 C54 H54 120.1 . . ?
C54 C55 H55 119.7 . . ?
C54 C55 C56 120.6(11) . . ?
C56 C55 H55 119.7 . . ?
C55 C56 H56 120.7 . . ?
C55 C56 C57 118.6(12) . . ?
C57 C56 H56 120.7 . . ?
C52 C57 C56 122.4(11) . . ?
C52 C57 C58 114.7(9) . . ?
C56 C57 C58 122.9(11) . . ?
N5 C58 C57 114.5(9) . . ?
N5 C58 C59 121.2(10) . . ?
C59 C58 C57 124.1(10) . . ?
C58 C59 H59 119.3 . . ?
C60 C59 C58 121.3(12) . . ?
C60 C59 H59 119.3 . . ?
C59 C60 H60 120.7 . . ?
C59 C60 C61 118.6(12) . . ?
C61 C60 H60 120.7 . . ?
C60 C61 C62 122.8(13) . . ?
C66 C61 C60 119.6(12) . . ?
C66 C61 C62 117.6(13) . . ?
C61 C62 H62 119.7 . . ?
C63 C62 C61 120.6(13) . . ?
C63 C62 H62 119.7 . . ?
C62 C63 H63 119.4 . . ?
C62 C63 C64 121.2(12) . . ?
C64 C63 H63 119.4 . . ?
C63 C64 H64 119.7 . . ?
C65 C64 C63 120.6(14) . . ?
C65 C64 H64 119.7 . . ?
C64 C65 H65 119.7 . . ?
C64 C65 C66 120.5(14) . . ?
C66 C65 H65 119.7 . . ?
N5 C66 C61 119.4(11) . . ?
N5 C66 C65 121.4(11) . . ?
C65 C66 C61 119.1(11) . . ?
O3 C67 C68 117.2(11) . . ?
O4 C67 O3 124.0(11) . . ?
O4 C67 C68 118.8(12) . . ?
N6 C68 C67 110.5(11) . . ?
N6 C68 H68 107.0 . . ?
C67 C68 H68 107.0 . . ?
C69 C68 N6 110.9(18) . . ?
C69 C68 C67 114.1(17) . . ?
C69 C68 H68 107.0 . . ?
C68 C69 H69A 108.0 . . ?
C68 C69 H69B 108.0 . . ?
C68 C69 C70 117(2) . . ?
H69A C69 H69B 107.2 . . ?
C70 C69 H69A 108.0 . . ?
C70 C69 H69B 108.0 . . ?
C69 C70 H70 123.4 . . ?
C71 C70 C69 113(2) . . ?
C71 C70 H70 123.4 . . ?
C70 C71 H71 120.9 . . ?
C70 C71 C72 118(2) . . ?
C72 C71 H71 120.9 . . ?
N6 C72 C71 126.9(18) . . ?
N6 C72 H72 116.5 . . ?
C71 C72 H72 116.5 . . ?

loop_
_geom_bond_atom_site_label_1
_geom_bond_atom_site_label_2
_geom_bond_distance
_geom_bond_site_symmetry_2
_geom_bond_publ_flag
Ir1 O1 2.151(6) . ?
Ir1 N1 2.082(8) . ?
Ir1 N2 2.069(8) . ?
Ir1 N3 2.175(8) . ?
Ir1 C1 1.994(9) . ?
Ir1 C16 1.989(9) . ?
O1 C31 1.276(13) . ?
O2 C31 1.252(14) . ?
N1 C7 1.338(12) . ?
N1 C15 1.389(11) . ?
N2 C22 1.360(11) . ?
N2 C30 1.375(12) . ?
N3 C32 1.462(14) . ?
N3 C36 1.268(13) . ?
C1 C2 1.402(13) . ?
C1 C6 1.391(13) . ?
C2 H2 0.9300 . ?
C2 C3 1.376(13) . ?
C3 H3 0.9300 . ?
C3 C4 1.396(16) . ?
C4 H4 0.9300 . ?
C4 C5 1.374(15) . ?
C5 H5 0.9300 . ?
C5 C6 1.416(13) . ?
C6 C7 1.454(13) . ?
C7 C8 1.413(13) . ?
C8 H8 0.9300 . ?
C8 C9 1.359(14) . ?
C9 H9 0.9300 . ?
C9 C10 1.390(14) . ?
C10 C11 1.432(14) . ?
C10 C15 1.432(13) . ?
C11 H11 0.9300 . ?
C11 C12 1.381(17) . ?
C12 H12 0.9300 . ?
C12 C13 1.359(17) . ?
C13 H13 0.9300 . ?
C13 C14 1.398(15) . ?
C14 C15 1.409(13) . ?
C16 C17 1.366(14) . ?
C16 C21 1.413(13) . ?
C17 H17 0.9300 . ?
C17 C18 1.369(15) . ?
C18 H18 0.9300 . ?
C18 C19 1.437(18) . ?
C19 H19 0.9300 . ?
C19 C20 1.316(17) . ?
C20 H20 0.9300 . ?
C20 C21 1.406(13) . ?
C21 C22 1.448(14) . ?
C22 C23 1.420(13) . ?
C23 H23 0.9300 . ?
C23 C24 1.300(16) . ?
C24 H24 0.9300 . ?
C24 C25 1.426(15) . ?
C25 C26 1.435(15) . ?
C25 C30 1.412(13) . ?
C26 H26 0.9300 . ?
C26 C27 1.381(18) . ?
C27 H27 0.9300 . ?
C27 C28 1.382(17) . ?
C28 H28 0.9300 . ?
C28 C29 1.356(15) . ?
C29 H29 0.9300 . ?
C29 C30 1.424(13) . ?
C31 C32 1.524(17) . ?
C32 H32 0.9800 . ?
C32 C33 1.507(17) . ?
C33 H33A 0.9700 . ?
C33 H33B 0.9700 . ?
C33 C34 1.56(2) . ?
C34 H34A 0.9700 . ?
C34 H34B 0.9700 . ?
C34 C35 1.48(2) . ?
C35 H35A 0.9700 . ?
C35 H35B 0.9700 . ?
C35 C36 1.478(18) . ?
C36 H36 0.9300 . ?
Ir2 O3 2.167(6) . ?
Ir2 N4 2.067(10) . ?
Ir2 N5 2.089(9) . ?
Ir2 N6 2.164(10) . ?
Ir2 C37 1.972(12) . ?
Ir2 C52 2.000(9) . ?
O3 C67 1.273(14) . ?
O4 C67 1.260(16) . ?
N4 C43 1.345(17) . ?
N4 C51 1.396(18) . ?
N5 C58 1.334(14) . ?
N5 C66 1.397(13) . ?
N6 C68 1.455(18) . ?
N6 C72 1.292(16) . ?
C37 C38 1.40(2) . ?
C37 C42 1.40(2) . ?
C38 H38 0.9300 . ?
C38 C39 1.39(2) . ?
C39 H39 0.9300 . ?
C39 C40 1.46(4) . ?
C40 H40 0.9300 . ?
C40 C41 1.24(3) . ?
C41 H41 0.9300 . ?
C41 C42 1.44(2) . ?
C42 C43 1.43(3) . ?
C43 C44 1.51(2) . ?
C44 H44 0.9300 . ?
C44 C45 1.28(3) . ?
C45 H45 0.9300 . ?
C45 C46 1.40(3) . ?
C46 C47 1.45(3) . ?
C46 C51 1.380(17) . ?
C47 H47 0.9300 . ?
C47 C48 1.28(3) . ?
C48 H48 0.9300 . ?
C48 C49 1.40(2) . ?
C49 H49 0.9300 . ?
C49 C50 1.38(2) . ?
C50 H50 0.9300 . ?
C50 C51 1.391(19) . ?
C52 C53 1.394(14) . ?
C52 C57 1.386(15) . ?
C53 H53 0.9300 . ?
C53 C54 1.387(15) . ?
C54 H54 0.9300 . ?
C54 C55 1.373(19) . ?
C55 H55 0.9300 . ?
C55 C56 1.386(18) . ?
C56 H56 0.9300 . ?
C56 C57 1.393(14) . ?
C57 C58 1.491(15) . ?
C58 C59 1.411(15) . ?
C59 H59 0.9300 . ?
C59 C60 1.331(17) . ?
C60 H60 0.9300 . ?
C60 C61 1.43(2) . ?
C61 C62 1.442(18) . ?
C61 C66 1.405(18) . ?
C62 H62 0.9300 . ?
C62 C63 1.33(2) . ?
C63 H63 0.9300 . ?
C63 C64 1.38(2) . ?
C64 H64 0.9300 . ?
C64 C65 1.361(17) . ?
C65 H65 0.9300 . ?
C65 C66 1.397(18) . ?
C67 C68 1.527(18) . ?
C68 H68 0.9800 . ?
C68 C69 1.44(3) . ?
C69 H69A 0.9700 . ?
C69 H69B 0.9700 . ?
C69 C70 1.60(3) . ?
C70 H70 0.9300 . ?
C70 C71 1.36(3) . ?
C71 H71 0.9300 . ?
C71 C72 1.42(3) . ?
C72 H72 0.9300 . ?

loop_
_geom_torsion_atom_site_label_1
_geom_torsion_atom_site_label_2
_geom_torsion_atom_site_label_3
_geom_torsion_atom_site_label_4
_geom_torsion
_geom_torsion_site_symmetry_1
_geom_torsion_site_symmetry_2
_geom_torsion_site_symmetry_3
_geom_torsion_site_symmetry_4
_geom_torsion_publ_flag
Ir1 O1 C31 O2 177.9(10) . . . . ?
Ir1 O1 C31 C32 3.6(13) . . . . ?
Ir1 N1 C7 C6 -8.8(10) . . . . ?
Ir1 N1 C7 C8 170.1(7) . . . . ?
Ir1 N1 C15 C10 -164.9(6) . . . . ?
Ir1 N1 C15 C14 16.0(13) . . . . ?
Ir1 N2 C22 C21 -8.3(10) . . . . ?
Ir1 N2 C22 C23 173.2(7) . . . . ?
Ir1 N2 C30 C25 -170.7(7) . . . . ?
Ir1 N2 C30 C29 14.5(12) . . . . ?
Ir1 N3 C32 C31 19.8(12) . . . . ?
Ir1 N3 C32 C33 143.7(10) . . . . ?
Ir1 N3 C36 C35 -164.3(13) . . . . ?
Ir1 C1 C2 C3 169.8(8) . . . . ?
Ir1 C1 C6 C5 -171.0(7) . . . . ?
Ir1 C1 C6 C7 10.3(10) . . . . ?
Ir1 C16 C17 C18 175.6(9) . . . . ?
Ir1 C16 C21 C20 -175.5(7) . . . . ?
Ir1 C16 C21 C22 6.9(10) . . . . ?
O1 C31 C32 N3 -15.6(15) . . . . ?
O1 C31 C32 C33 -140.3(12) . . . . ?
O2 C31 C32 N3 169.7(11) . . . . ?
O2 C31 C32 C33 45.0(17) . . . . ?
N1 C7 C8 C9 -0.9(15) . . . . ?
N2 C22 C23 C24 -0.9(15) . . . . ?
N3 C32 C33 C34 52.3(18) . . . . ?
C1 C2 C3 C4 0.9(17) . . . . ?
C1 C6 C7 N1 -0.7(11) . . . . ?
C1 C6 C7 C8 -179.6(9) . . . . ?
C2 C1 C6 C5 1.6(13) . . . . ?
C2 C1 C6 C7 -177.0(8) . . . . ?
C2 C3 C4 C5 0.1(17) . . . . ?
C3 C4 C5 C6 -0.1(16) . . . . ?
C4 C5 C6 C1 -0.8(15) . . . . ?
C4 C5 C6 C7 177.7(9) . . . . ?
C5 C6 C7 N1 -179.3(9) . . . . ?
C5 C6 C7 C8 1.8(14) . . . . ?
C6 C1 C2 C3 -1.7(15) . . . . ?
C6 C7 C8 C9 177.8(9) . . . . ?
C7 N1 C15 C10 8.4(12) . . . . ?
C7 N1 C15 C14 -170.7(9) . . . . ?
C7 C8 C9 C10 1.2(15) . . . . ?
C8 C9 C10 C11 -179.1(10) . . . . ?
C8 C9 C10 C15 3.3(15) . . . . ?
C9 C10 C11 C12 -172.7(10) . . . . ?
C9 C10 C15 N1 -8.2(13) . . . . ?
C9 C10 C15 C14 171.0(9) . . . . ?
C10 C11 C12 C13 -1.3(17) . . . . ?
C11 C10 C15 N1 174.1(9) . . . . ?
C11 C10 C15 C14 -6.8(14) . . . . ?
C11 C12 C13 C14 -0.4(19) . . . . ?
C12 C13 C14 C15 -1.5(18) . . . . ?
C13 C14 C15 N1 -175.8(10) . . . . ?
C13 C14 C15 C10 5.1(15) . . . . ?
C15 N1 C7 C6 177.1(8) . . . . ?
C15 N1 C7 C8 -4.0(13) . . . . ?
C15 C10 C11 C12 4.9(15) . . . . ?
C16 C17 C18 C19 -2.4(18) . . . . ?
C16 C21 C22 N2 1.1(12) . . . . ?
C16 C21 C22 C23 179.5(9) . . . . ?
C17 C16 C21 C20 -1.4(14) . . . . ?
C17 C16 C21 C22 -178.9(8) . . . . ?
C17 C18 C19 C20 1.6(19) . . . . ?
C18 C19 C20 C21 -0.6(18) . . . . ?
C19 C20 C21 C16 0.6(16) . . . . ?
C19 C20 C21 C22 177.9(10) . . . . ?
C20 C21 C22 N2 -176.3(9) . . . . ?
C20 C21 C22 C23 2.1(15) . . . . ?
C21 C16 C17 C18 2.3(15) . . . . ?
C21 C22 C23 C24 -179.2(10) . . . . ?
C22 N2 C30 C25 5.7(13) . . . . ?
C22 N2 C30 C29 -169.2(9) . . . . ?
C22 C23 C24 C25 3.3(16) . . . . ?
C23 C24 C25 C26 176.1(11) . . . . ?
C23 C24 C25 C30 -1.2(16) . . . . ?
C24 C25 C26 C27 -173.2(12) . . . . ?
C24 C25 C30 N2 -3.3(15) . . . . ?
C24 C25 C30 C29 171.6(10) . . . . ?
C25 C26 C27 C28 -1(2) . . . . ?
C26 C25 C30 N2 179.2(9) . . . . ?
C26 C25 C30 C29 -5.9(15) . . . . ?
C26 C27 C28 C29 0(2) . . . . ?
C27 C28 C29 C30 -1.8(19) . . . . ?
C28 C29 C30 N2 179.8(10) . . . . ?
C28 C29 C30 C25 4.8(16) . . . . ?
C30 N2 C22 C21 174.9(7) . . . . ?
C30 N2 C22 C23 -3.6(13) . . . . ?
C30 C25 C26 C27 4.1(18) . . . . ?
C31 C32 C33 C34 175.6(12) . . . . ?
C32 N3 C36 C35 3(2) . . . . ?
C32 C33 C34 C35 -59(2) . . . . ?
C33 C34 C35 C36 38(2) . . . . ?
C34 C35 C36 N3 -11(3) . . . . ?
C36 N3 C32 C31 -148.5(11) . . . . ?
C36 N3 C32 C33 -24.6(17) . . . . ?
Ir2 O3 C67 O4 -177.4(12) . . . . ?
Ir2 O3 C67 C68 0.6(17) . . . . ?
Ir2 N4 C43 C42 -9.8(15) . . . . ?
Ir2 N4 C43 C44 168.8(10) . . . . ?
Ir2 N4 C51 C46 -167.7(9) . . . . ?
Ir2 N4 C51 C50 16.7(15) . . . . ?
Ir2 N5 C58 C57 -11.8(10) . . . . ?
Ir2 N5 C58 C59 173.1(8) . . . . ?
Ir2 N5 C66 C61 -172.2(8) . . . . ?
Ir2 N5 C66 C65 11.5(15) . . . . ?
Ir2 N6 C68 C67 22.1(18) . . . . ?
Ir2 N6 C68 C69 149.6(16) . . . . ?
Ir2 N6 C72 C71 -166.6(17) . . . . ?
Ir2 C37 C38 C39 173.4(14) . . . . ?
Ir2 C37 C42 C41 -179.2(12) . . . . ?
Ir2 C37 C42 C43 4.5(16) . . . . ?
Ir2 C52 C53 C54 172.5(8) . . . . ?
Ir2 C52 C57 C56 -173.2(7) . . . . ?
Ir2 C52 C57 C58 9.1(11) . . . . ?
O3 C67 C68 N6 -15(2) . . . . ?
O3 C67 C68 C69 -140.9(19) . . . . ?
O4 C67 C68 N6 163.0(14) . . . . ?
O4 C67 C68 C69 37(3) . . . . ?
N4 C43 C44 C45 2(2) . . . . ?
N5 C58 C59 C60 0.6(17) . . . . ?
N6 C68 C69 C70 39(3) . . . . ?
C37 C38 C39 C40 5(3) . . . . ?
C37 C42 C43 N4 3.8(19) . . . . ?
C37 C42 C43 C44 -174.7(13) . . . . ?
C38 C37 C42 C41 -3(2) . . . . ?
C38 C37 C42 C43 -179.3(13) . . . . ?
C38 C39 C40 C41 -2(4) . . . . ?
C39 C40 C41 C42 -4(4) . . . . ?
C40 C41 C42 C37 6(3) . . . . ?
C40 C41 C42 C43 -178(2) . . . . ?
C41 C42 C43 N4 -172.2(14) . . . . ?
C41 C42 C43 C44 9(3) . . . . ?
C42 C37 C38 C39 -2(2) . . . . ?
C42 C43 C44 C45 -179.7(16) . . . . ?
C43 N4 C51 C46 7.7(17) . . . . ?
C43 N4 C51 C50 -168.0(12) . . . . ?
C43 C44 C45 C46 3(3) . . . . ?
C44 C45 C46 C47 174.6(17) . . . . ?
C44 C45 C46 C51 -3(2) . . . . ?
C45 C46 C47 C48 -169(2) . . . . ?
C45 C46 C51 N4 -2.5(19) . . . . ?
C45 C46 C51 C50 173.2(13) . . . . ?
C46 C47 C48 C49 -8(3) . . . . ?
C47 C46 C51 N4 179.7(12) . . . . ?
C47 C46 C51 C50 -4.5(19) . . . . ?
C47 C48 C49 C50 3(3) . . . . ?
C48 C49 C50 C51 1(2) . . . . ?
C49 C50 C51 N4 176.3(12) . . . . ?
C49 C50 C51 C46 0.4(19) . . . . ?
C51 N4 C43 C42 174.3(11) . . . . ?
C51 N4 C43 C44 -7.1(17) . . . . ?
C51 C46 C47 C48 9(3) . . . . ?
C52 C53 C54 C55 -0.2(16) . . . . ?
C52 C57 C58 N5 2.2(12) . . . . ?
C52 C57 C58 C59 177.1(10) . . . . ?
C53 C52 C57 C56 1.2(14) . . . . ?
C53 C52 C57 C58 -176.5(8) . . . . ?
C53 C54 C55 C56 1.6(16) . . . . ?
C54 C55 C56 C57 -1.4(16) . . . . ?
C55 C56 C57 C52 0.0(15) . . . . ?
C55 C56 C57 C58 177.6(9) . . . . ?
C56 C57 C58 N5 -175.5(9) . . . . ?
C56 C57 C58 C59 -0.6(15) . . . . ?
C57 C52 C53 C54 -1.1(14) . . . . ?
C57 C58 C59 C60 -174.0(11) . . . . ?
C58 N5 C66 C61 5.6(15) . . . . ?
C58 N5 C66 C65 -170.7(11) . . . . ?
C58 C59 C60 C61 3(2) . . . . ?
C59 C60 C61 C62 178.5(12) . . . . ?
C59 C60 C61 C66 -2.2(19) . . . . ?
C60 C61 C62 C63 -176.0(13) . . . . ?
C60 C61 C66 N5 -2.0(17) . . . . ?
C60 C61 C66 C65 174.4(13) . . . . ?
C61 C62 C63 C64 -1(2) . . . . ?
C62 C61 C66 N5 177.3(10) . . . . ?
C62 C61 C66 C65 -6.3(17) . . . . ?
C62 C63 C64 C65 -1(2) . . . . ?
C63 C64 C65 C66 0(2) . . . . ?
C64 C65 C66 N5 -179.3(13) . . . . ?
C64 C65 C66 C61 4(2) . . . . ?
C66 N5 C58 C57 170.2(9) . . . . ?
C66 N5 C58 C59 -5.0(14) . . . . ?
C66 C61 C62 C63 4.6(19) . . . . ?
C67 C68 C69 C70 164(2) . . . . ?
C68 N6 C72 C71 7(3) . . . . ?
C68 C69 C70 C71 -37(4) . . . . ?
C69 C70 C71 C72 18(4) . . . . ?
C70 C71 C72 N6 -4(4) . . . . ?
C72 N6 C68 C67 -151.7(14) . . . . ?
C72 N6 C68 C69 -24(2) . . . . ?

loop_
_twin_individual_id
_twin_individual_mass_fraction_refined
1 0.976(14)
2 0.024(14)
